data_4130016
loop_
_publ_author_name
'Dos Santos, Leonardo H. R.'
'Lanza, Arianna'
'Barton, Alyssa M.'
'Brambleby, Jamie'
'Blackmore, William J. A.'
'Goddard, Paul A.'
'Xiao, Fan'
'Williams, Robert C.'
'Lancaster, Tom'
'Pratt, Francis L.'
'Blundell, Stephen J.'
'Singleton, John'
'Manson, Jamie L.'
'Macchi, Piero'

_publ_section_title
;
 Experimental and Theoretical Electron Density Analysis of Copper Pyrazine
 Nitrate Quasi-Low-Dimensional Quantum Magnets.
;
_journal_issue 7
_journal_name_full 'Journal of the American Chemical Society'
_journal_page_first 2280
_journal_page_last 2291
_journal_paper_doi 10.1021/jacs.5b12817
_journal_volume 138
_journal_year 2016
_chemical_formula_moiety 'C8 H8 Cu N5 O3, N O3, H2 O1'
_chemical_formula_sum 'C8 H10 Cu N6 O7'
_chemical_formula_weight 365.76
_space_group_crystal_system orthorhombic
_space_group_IT_number 46
_space_group_name_Hall 'I 2 -2a'
_space_group_name_H-M_alt 'I m a 2'
_atom_sites_solution_hydrogens geom
_atom_sites_solution_primary direct
_atom_sites_solution_secondary difmam
_audit_creation_method SHELXL-2014/7
_cell_angle_alpha 90
_cell_angle_beta 90
_cell_angle_gamma 90
_cell_formula_units_Z 4
_cell_length_a 13.6081(5)
_cell_length_b 9.9487(4)
_cell_length_c 9.4287(3)
_cell_measurement_reflns_used 2327
_cell_measurement_temperature 173.00(10)
_cell_measurement_theta_max 26.8100
_cell_measurement_theta_min 2.9600
_cell_volume 1276.48(8)
_computing_cell_refinement
;
CrysAlisPro, Agilent Technologies,
Version 1.171.37.33 (release 27-03-2014 CrysAlis171 .NET)
(compiled Mar 27 2014,17:12:48)
;
_computing_data_collection
;
CrysAlisPro, Agilent Technologies,
Version 1.171.37.33 (release 27-03-2014 CrysAlis171 .NET)
(compiled Mar 27 2014,17:12:48)
;
_computing_data_reduction
;
CrysAlisPro, Agilent Technologies,
Version 1.171.37.33 (release 27-03-2014 CrysAlis171 .NET)
(compiled Mar 27 2014,17:12:48)
;
_computing_structure_refinement 'SHELXL-2014/7 (Sheldrick, 2014)'
_computing_structure_solution 'Sir 2011 (Burla, 2012)'
_diffrn_ambient_environment N~2~
_diffrn_ambient_temperature 173.00(10)
_diffrn_detector 'CCD plate'
_diffrn_detector_area_resol_mean 16.0965
_diffrn_detector_type Eos
_diffrn_measured_fraction_theta_full 0.995
_diffrn_measured_fraction_theta_max 0.979
_diffrn_measurement_device 'four-circle diffractometer'
_diffrn_measurement_device_type 'SuperNova, Single source at offset, Eos'
_diffrn_measurement_method '\w scans'
_diffrn_radiation_monochromator mirror
_diffrn_radiation_probe x-ray
_diffrn_radiation_type 'Mo K\a'
_diffrn_radiation_wavelength 0.71073
_diffrn_reflns_av_R_equivalents 0.0825
_diffrn_reflns_av_unetI/netI 0.0555
_diffrn_reflns_Laue_measured_fraction_full 0.995
_diffrn_reflns_Laue_measured_fraction_max 0.979
_diffrn_reflns_limit_h_max 18
_diffrn_reflns_limit_h_min -18
_diffrn_reflns_limit_k_max 13
_diffrn_reflns_limit_k_min -13
_diffrn_reflns_limit_l_max 12
_diffrn_reflns_limit_l_min -12
_diffrn_reflns_number 12729
_diffrn_reflns_point_group_measured_fraction_full 0.997
_diffrn_reflns_point_group_measured_fraction_max 0.979
_diffrn_reflns_theta_full 25.242
_diffrn_reflns_theta_max 29.720
_diffrn_reflns_theta_min 4.097
_diffrn_source 'SuperNova (Mo) X-ray Source'
_exptl_absorpt_coefficient_mu 1.762
_exptl_absorpt_correction_T_max 0.960
_exptl_absorpt_correction_T_min 0.897
_exptl_absorpt_correction_type gaussian
_exptl_absorpt_process_details
;
CrysAlisPro, Agilent Technologies,
Version 1.171.37.33 (release 27-03-2014 CrysAlis171 .NET)
(compiled Mar 27 2014,17:12:48)
Numerical absorption correction based on gaussian integration over
			a multifaceted crystal model
Empirical absorption correction using spherical harmonics,
 implemented in SCALE3 ABSPACK scaling algorithm.
;
_exptl_crystal_colour blue
_exptl_crystal_density_diffrn 1.903
_exptl_crystal_description block
_exptl_crystal_F_000 740
_exptl_crystal_size_max 0.0741
_exptl_crystal_size_mid 0.0702
_exptl_crystal_size_min 0.0250
_refine_diff_density_max 0.801
_refine_diff_density_min -0.553
_refine_diff_density_rms 0.110
_refine_ls_abs_structure_details
;
 Refined as an inversion twin.
;
_refine_ls_abs_structure_Flack 0.51(5)
_refine_ls_extinction_method none
_refine_ls_goodness_of_fit_ref 1.057
_refine_ls_hydrogen_treatment constr
_refine_ls_matrix_type full
_refine_ls_number_parameters 109
_refine_ls_number_reflns 1821
_refine_ls_number_restraints 25
_refine_ls_restrained_S_all 1.051
_refine_ls_R_factor_all 0.0699
_refine_ls_R_factor_gt 0.0475
_refine_ls_shift/su_max 0.000
_refine_ls_shift/su_mean 0.000
_refine_ls_structure_factor_coef Fsqd
_refine_ls_weighting_details 'w=1/[\s^2^(Fo^2^)+(0.0500P)^2^+2.2428P] where P=(Fo^2^+2Fc^2^)/3'
_refine_ls_weighting_scheme calc
_refine_ls_wR_factor_gt 0.1007
_refine_ls_wR_factor_ref 0.1094
_reflns_Friedel_coverage 0.891
_reflns_Friedel_fraction_full 0.998
_reflns_Friedel_fraction_max 0.979
_reflns_number_gt 1417
_reflns_number_total 1821
_reflns_threshold_expression 'I > 2\s(I)'
_cod_data_source_file ja5b12817_si_002.cif
_cod_data_source_block compound2
_cod_database_code 4130016
_shelx_shelxl_version_number 2014/7
_shelx_space_group_comment
;
The symmetry employed for this shelxl refinement is uniquely defined
by the following loop, which should always be used as a source of
symmetry information in preference to the above space-group names.
They are only intended as comments.
;

loop_
_space_group_symop_operation_xyz
'x, y, z'
'-x, -y, z'
'x+1/2, -y, z'
'-x+1/2, y, z'
'x+1/2, y+1/2, z+1/2'
'-x+1/2, -y+1/2, z+1/2'
'x+1, -y+1/2, z+1/2'
'-x+1, y+1/2, z+1/2'

loop_
_atom_site_label
_atom_site_type_symbol
_atom_site_fract_x
_atom_site_fract_y
_atom_site_fract_z
_atom_site_U_iso_or_equiv
_atom_site_adp_type
_atom_site_occupancy
_atom_site_site_symmetry_order
_atom_site_calc_flag
_atom_site_refinement_flags_posn
_atom_site_refinement_flags_adp
_atom_site_refinement_flags_occupancy
C1 C 0.0659(5) 0.2470(8) 0.2493(10) 0.0130(16) Uani 1 1 d . U .
H1 H 0.1136 0.2461 0.1786 0.016 Uiso 1 1 calc R U .
C2 C -0.0650(6) -0.1506(6) -0.1533(8) 0.0098(16) Uani 1 1 d . U .
H2 H -0.1121 -0.0831 -0.1589 0.012 Uiso 1 1 calc R U .
C3 C 0.0706(5) -0.2425(9) -0.0461(10) 0.0147(16) Uani 1 1 d . U .
H3 H 0.1192 -0.2414 0.0232 0.018 Uiso 1 1 calc R U .
C4 C -0.0697(6) 0.1528(8) 0.3535(10) 0.0185(19) Uani 1 1 d . U .
H4 H -0.1181 0.0868 0.3573 0.022 Uiso 1 1 calc R U .
N1 N 0.2500 0.0174(6) 0.1398(7) 0.0148(16) Uani 1 2 d S T P
N2 N -0.0020(4) 0.1464(11) 0.2547(9) 0.0121(19) Uani 1 1 d . . .
N3 N 0.0044(4) -0.1463(10) -0.0478(8) 0.0118(19) Uani 1 1 d . . .
N4 N 0.2500 -0.1144(11) 0.6829(12) 0.044(3) Uani 1 2 d S T P
O1 O 0.2500 0.0507(7) 0.2677(7) 0.0231(14) Uani 1 2 d S T P
O2 O 0.1706(3) 0.0008(5) 0.0751(5) 0.0202(14) Uani 1 1 d . . .
O3 O 0.2500 -0.2380(10) 0.7063(14) 0.056(3) Uani 1 2 d S T P
O4 O 0.3302(6) -0.0569(8) 0.6672(8) 0.074(2) Uani 1 1 d . . .
O5 O 0.2500 0.1944(10) 0.5344(11) 0.053(3) Uani 1 2 d S T P
Cu1 Cu 0.0000 0.0000 0.10341(19) 0.0109(2) Uani 1 2 d S T P

loop_
_atom_site_aniso_label
_atom_site_aniso_U_11
_atom_site_aniso_U_22
_atom_site_aniso_U_33
_atom_site_aniso_U_23
_atom_site_aniso_U_13
_atom_site_aniso_U_12
C1 0.010(4) 0.014(3) 0.015(4) 0.000(3) 0.007(3) -0.001(3)
C2 0.015(4) 0.003(3) 0.011(4) 0.003(2) 0.004(3) 0.002(3)
C3 0.011(4) 0.022(4) 0.012(4) 0.000(3) 0.001(3) 0.001(3)
C4 0.010(4) 0.030(5) 0.016(4) -0.004(3) 0.007(3) -0.002(3)
N1 0.018(4) 0.012(4) 0.014(4) 0.002(3) 0.000 0.000
N2 0.007(4) 0.009(5) 0.020(5) -0.003(3) -0.001(3) 0.001(2)
N3 0.016(4) 0.013(5) 0.006(4) 0.004(3) -0.002(3) 0.001(2)
N4 0.051(7) 0.036(5) 0.045(6) -0.024(5) 0.000 0.000
O1 0.024(4) 0.027(3) 0.019(3) -0.004(3) 0.000 0.000
O2 0.0084(18) 0.0268(19) 0.025(4) -0.001(2) -0.0013(14) -0.002(2)
O3 0.051(6) 0.037(5) 0.082(8) -0.013(6) 0.000 0.000
O4 0.075(5) 0.076(5) 0.069(5) -0.041(4) 0.023(4) -0.050(4)
O5 0.045(6) 0.069(7) 0.047(6) -0.020(5) 0.000 0.000
Cu1 0.0137(4) 0.0097(3) 0.0092(4) 0.000 0.000 0.0003(5)

loop_
_atom_type_symbol
_atom_type_description
_atom_type_scat_dispersion_real
_atom_type_scat_dispersion_imag
_atom_type_scat_source
C C 0.0033 0.0016 'International Tables Vol C Tables 4.2.6.8 and 6.1.1.4'
H H 0.0000 0.0000 'International Tables Vol C Tables 4.2.6.8 and 6.1.1.4'
N N 0.0061 0.0033 'International Tables Vol C Tables 4.2.6.8 and 6.1.1.4'
O O 0.0106 0.0060 'International Tables Vol C Tables 4.2.6.8 and 6.1.1.4'
Cu Cu 0.3201 1.2651 'International Tables Vol C Tables 4.2.6.8 and 6.1.1.4'

loop_
_geom_angle_atom_site_label_1
_geom_angle_atom_site_label_2
_geom_angle_atom_site_label_3
_geom_angle
_geom_angle_site_symmetry_1
_geom_angle_site_symmetry_3
N2 C1 C2 120.9(8) . 8_455
C1 C2 N3 121.0(7) 8_444 .
N3 C3 C4 121.7(8) . 8_444
N2 C4 C3 121.3(8) . 8_455
C4 N2 C1 117.9(9) . .
C4 N2 Cu1 122.8(7) . .
C1 N2 Cu1 119.3(7) . .
C3 N3 C2 117.2(9) . .
C3 N3 Cu1 122.2(7) . .
C2 N3 Cu1 120.6(6) . .
O1 N1 O2 120.3(3) . 4
O1 N1 O2 120.3(3) . .
O2 N1 O2 119.4(7) 4 .
O4 N4 O4 123.2(13) . 4
O4 N4 O3 118.3(6) . .
O4 N4 O3 118.3(6) 4 .
N1 O2 Cu1 143.4(4) . .
N3 Cu1 N3 91.3(5) 2 .
N3 Cu1 N2 88.78(14) 2 .
N3 Cu1 N2 179.08(17) . .
N3 Cu1 N2 179.07(17) 2 2
N3 Cu1 N2 88.78(14) . 2
N2 Cu1 N2 91.2(6) . 2
N3 Cu1 O2 87.0(2) 2 .
N3 Cu1 O2 83.9(2) . .
N2 Cu1 O2 95.22(19) . .
N2 Cu1 O2 93.95(19) 2 .
N3 Cu1 O2 83.9(2) 2 2
N3 Cu1 O2 87.0(2) . 2
N2 Cu1 O2 93.95(19) . 2
N2 Cu1 O2 95.21(19) 2 2
O2 Cu1 O2 166.9(2) . 2

loop_
_geom_bond_atom_site_label_1
_geom_bond_atom_site_label_2
_geom_bond_distance
_geom_bond_site_symmetry_2
C1 N2 1.363(12) .
C1 C2 1.372(11) 8_455
C2 C1 1.372(11) 8_444
C2 N3 1.373(11) .
C3 N3 1.314(12) .
C3 C4 1.408(13) 8_444
C4 N2 1.311(12) .
C4 C3 1.408(13) 8_455
N2 Cu1 2.039(9) .
N3 Cu1 2.038(9) .
N1 O2 1.251(9) .
N1 O1 1.251(5) 4
N1 O1 1.252(5) .
N4 O4 1.241(8) .
N4 O4 1.241(8) 4
N4 O3 1.249(12) .
O2 Cu1 2.337(4) .
Cu1 N3 2.038(9) 2
Cu1 N2 2.039(9) 2
Cu11 O2 2.337(4) 2
